data_4086743
loop_
_publ_author_name
'Goldberg, Jonathan M.'
'Cherry, Sophia D. T.'
'Guard, Louise M.'
'Kaminsky, Werner'
'Goldberg, Karen I.'
'Heinekey, D. Michael'

_publ_section_title
;
 Hydrogen Addition to (pincer)IrI(CO) Complexes: The Importance of Steric
 and Electronic Factors
;
_journal_issue 20
_journal_name_full Organometallics
_journal_page_first 3546
_journal_paper_doi 10.1021/acs.organomet.6b00598
_journal_volume 35
_journal_year 2016
_chemical_formula_moiety 'C19 H33 Ir O3 P2'
_chemical_formula_sum 'C19 H33 Ir O3 P2'
_chemical_formula_weight 563.59
_chemical_name_common complex_trans_5
_chemical_name_systematic complex_trans_5
_space_group_crystal_system triclinic
_space_group_IT_number 2
_space_group_name_Hall '-P 1'
_space_group_name_H-M_alt 'P -1'
_symmetry_space_group_name_Hall '-P 1'
_symmetry_space_group_name_H-M 'P -1'
_atom_sites_solution_hydrogens mixed
_audit_creation_method SHELXL-2014/7
_cell_angle_alpha 105.935(3)
_cell_angle_beta 92.176(3)
_cell_angle_gamma 107.411(3)
_cell_formula_units_Z 2
_cell_length_a 7.8388(5)
_cell_length_b 9.9117(7)
_cell_length_c 15.1225(10)
_cell_measurement_reflns_used 46232
_cell_measurement_temperature 100(2)
_cell_measurement_theta_max 20
_cell_measurement_theta_min 2
_cell_volume 1068.76(13)
_computing_cell_refinement 'SAINT (Bruker, 2007)'
_computing_data_collection 'APEX2 (Bruker, 2007)'
_computing_data_reduction 'SAINT (Bruker, 2007)'
_computing_molecular_graphics 'ORTEP-3 for Windows (Farrugia, 1997)'
_computing_publication_material 'SHELXL-14 (Sheldrick, 2014)'
_computing_structure_refinement 'SHELXL-2014/7 (Sheldrick, 2014)'
_computing_structure_solution 'SHELXS97 (Sheldrick, 1997)'
_diffrn_ambient_temperature 100(2)
_diffrn_measured_fraction_theta_full 0.998
_diffrn_measured_fraction_theta_max 0.993
_diffrn_measurement_device_type 'Bruker APEXII CCD area-detector'
_diffrn_measurement_method '\f and \w scans'
_diffrn_radiation_type MoK\a
_diffrn_radiation_wavelength 0.71073
_diffrn_reflns_av_R_equivalents 0.0274
_diffrn_reflns_av_unetI/netI 0.0179
_diffrn_reflns_Laue_measured_fraction_full 0.998
_diffrn_reflns_Laue_measured_fraction_max 0.993
_diffrn_reflns_limit_h_max 10
_diffrn_reflns_limit_h_min -10
_diffrn_reflns_limit_k_max 13
_diffrn_reflns_limit_k_min -13
_diffrn_reflns_limit_l_max 20
_diffrn_reflns_limit_l_min -20
_diffrn_reflns_number 46232
_diffrn_reflns_point_group_measured_fraction_full 0.998
_diffrn_reflns_point_group_measured_fraction_max 0.993
_diffrn_reflns_theta_full 25.000
_diffrn_reflns_theta_max 28.421
_diffrn_reflns_theta_min 2.257
_diffrn_source 'fine-focus sealed tube'
_exptl_absorpt_coefficient_mu 6.411
_exptl_absorpt_correction_T_max 0.567
_exptl_absorpt_correction_T_min 0.392
_exptl_absorpt_correction_type multi-scan
_exptl_absorpt_process_details '(SADABS; Bruker, 2007)'
_exptl_crystal_colour colorless
_exptl_crystal_density_diffrn 1.751
_exptl_crystal_density_method 'not measured'
_exptl_crystal_description piece
_exptl_crystal_F_000 556
_exptl_crystal_size_max 0.180
_exptl_crystal_size_mid 0.150
_exptl_crystal_size_min 0.100
_refine_diff_density_max 0.558
_refine_diff_density_min -0.560
_refine_diff_density_rms 0.079
_refine_ls_extinction_method none
_refine_ls_goodness_of_fit_ref 1.046
_refine_ls_hydrogen_treatment mixed
_refine_ls_matrix_type full
_refine_ls_number_parameters 242
_refine_ls_number_reflns 5353
_refine_ls_number_restraints 0
_refine_ls_restrained_S_all 1.046
_refine_ls_R_factor_all 0.0143
_refine_ls_R_factor_gt 0.0132
_refine_ls_shift/su_max 0.002
_refine_ls_shift/su_mean 0.000
_refine_ls_structure_factor_coef Fsqd
_refine_ls_weighting_details 'w=1/[\s^2^(Fo^2^)+(0.0112P)^2^+0.4789P] where P=(Fo^2^+2Fc^2^)/3'
_refine_ls_weighting_scheme calc
_refine_ls_wR_factor_gt 0.0268
_refine_ls_wR_factor_ref 0.0271
_reflns_Friedel_coverage 0.000
_reflns_number_gt 5144
_reflns_number_total 5353
_reflns_threshold_expression 'I > 2\s(I)'
_cod_data_source_file om6b00598_si_002.cif
_cod_data_source_block complex_trans_5
_cod_depositor_comments 'Adding full bibliography for 4086743--4086746.cif.'
_cod_database_code 4086743
_shelx_shelxl_version_number 2014/7
_shelx_space_group_comment
;
The symmetry employed for this shelxl refinement is uniquely defined
by the following loop, which should always be used as a source of
symmetry information in preference to the above space-group names.
They are only intended as comments.
;
_shelx_estimated_absorpt_t_min 0.392
_shelx_estimated_absorpt_t_max 0.567

loop_
_space_group_symop_operation_xyz
'x, y, z'
'-x, -y, -z'

loop_
_atom_site_label
_atom_site_type_symbol
_atom_site_fract_x
_atom_site_fract_y
_atom_site_fract_z
_atom_site_U_iso_or_equiv
_atom_site_adp_type
_atom_site_occupancy
_atom_site_site_symmetry_order
_atom_site_calc_flag
_atom_site_refinement_flags_posn
_atom_site_refinement_flags_adp
C1 C 0.8370(2) 0.04190(18) 0.23273(11) 0.0112(3) Uani 1 1 d . .
C2 C 0.7254(2) -0.01097(19) 0.14904(11) 0.0140(3) Uani 1 1 d . .
C3 C 0.5818(2) -0.1423(2) 0.12389(12) 0.0177(4) Uani 1 1 d . .
H3 H 0.5074 -0.1747 0.0661 0.021 Uiso 1 1 calc R U
C4 C 0.5505(2) -0.2248(2) 0.18598(12) 0.0186(4) Uani 1 1 d . .
H4 H 0.4534 -0.3154 0.1701 0.022 Uiso 1 1 calc R U
C5 C 0.6583(2) -0.17738(19) 0.27094(12) 0.0161(3) Uani 1 1 d . .
H5 H 0.6366 -0.2346 0.3129 0.019 Uiso 1 1 calc R U
C6 C 0.7981(2) -0.04435(18) 0.29261(11) 0.0124(3) Uani 1 1 d . .
C7 C 1.0912(2) 0.25860(19) 0.50829(11) 0.0150(3) Uani 1 1 d . .
H7 H 1.0992 0.1959 0.5490 0.018 Uiso 1 1 calc R U
C8 C 0.9164(2) 0.2960(2) 0.52018(12) 0.0194(4) Uani 1 1 d . .
H8A H 0.9202 0.3534 0.5847 0.029 Uiso 1 1 calc R U
H8B H 0.8138 0.2042 0.5042 0.029 Uiso 1 1 calc R U
H8C H 0.9031 0.3546 0.4792 0.029 Uiso 1 1 calc R U
C9 C 1.2558(3) 0.3988(2) 0.53924(13) 0.0238(4) Uani 1 1 d . .
H9A H 1.2601 0.4560 0.4953 0.036 Uiso 1 1 calc R U
H9B H 1.3657 0.3713 0.5411 0.036 Uiso 1 1 calc R U
H9C H 1.2471 0.4591 0.6012 0.036 Uiso 1 1 calc R U
C10 C 1.2687(2) 0.0675(2) 0.39304(12) 0.0176(4) Uani 1 1 d . .
H10 H 1.2780 0.0489 0.4545 0.021 Uiso 1 1 calc R U
C11 C 1.2210(3) -0.0813(2) 0.31686(13) 0.0232(4) Uani 1 1 d . .
H11A H 1.2183 -0.0647 0.2559 0.035 Uiso 1 1 calc R U
H11B H 1.1024 -0.1457 0.3225 0.035 Uiso 1 1 calc R U
H11C H 1.3120 -0.1288 0.3234 0.035 Uiso 1 1 calc R U
C12 C 1.4520(3) 0.1692(3) 0.38302(17) 0.0347(5) Uani 1 1 d . .
H12A H 1.5421 0.1186 0.3823 0.052 Uiso 1 1 calc R U
H12B H 1.4880 0.2604 0.4354 0.052 Uiso 1 1 calc R U
H12C H 1.4434 0.1940 0.3249 0.052 Uiso 1 1 calc R U
C13 C 0.7945(2) 0.3652(2) 0.12785(12) 0.0190(4) Uani 1 1 d . .
H13 H 0.7690 0.3650 0.0625 0.023 Uiso 1 1 calc R U
C14 C 0.6149(3) 0.3160(3) 0.16538(14) 0.0295(5) Uani 1 1 d . .
H14A H 0.6376 0.3079 0.2276 0.044 Uiso 1 1 calc R U
H14B H 0.5396 0.2194 0.1241 0.044 Uiso 1 1 calc R U
H14C H 0.5527 0.3891 0.1684 0.044 Uiso 1 1 calc R U
C15 C 0.9053(3) 0.5233(2) 0.18628(13) 0.0239(4) Uani 1 1 d . .
H15A H 0.8399 0.5916 0.1813 0.036 Uiso 1 1 calc R U
H15B H 1.0221 0.5527 0.1635 0.036 Uiso 1 1 calc R U
H15C H 0.9247 0.5263 0.2513 0.036 Uiso 1 1 calc R U
C16 C 1.0508(2) 0.23176(19) 0.03003(11) 0.0150(3) Uani 1 1 d . .
H16 H 1.1127 0.1565 0.0282 0.018 Uiso 1 1 calc R U
C17 C 0.9341(3) 0.1817(2) -0.06380(12) 0.0200(4) Uani 1 1 d . .
H17A H 0.8791 0.2570 -0.0674 0.030 Uiso 1 1 calc R U
H17B H 0.8392 0.0876 -0.0704 0.030 Uiso 1 1 calc R U
H17C H 1.0093 0.1682 -0.1137 0.030 Uiso 1 1 calc R U
C18 C 1.1990(2) 0.3794(2) 0.04413(12) 0.0203(4) Uani 1 1 d . .
H18A H 1.2794 0.3679 -0.0035 0.031 Uiso 1 1 calc R U
H18B H 1.2683 0.4105 0.1057 0.031 Uiso 1 1 calc R U
H18C H 1.1445 0.4545 0.0392 0.031 Uiso 1 1 calc R U
C19 C 1.2405(2) 0.4197(2) 0.29768(11) 0.0156(3) Uani 1 1 d . .
O1 O 0.90674(15) 0.00759(13) 0.37788(8) 0.0135(2) Uani 1 1 d . .
O2 O 0.76216(16) 0.07307(13) 0.08729(8) 0.0175(3) Uani 1 1 d . .
O3 O 1.35408(18) 0.53093(15) 0.31573(9) 0.0248(3) Uani 1 1 d . .
P1 P 1.08950(6) 0.15100(5) 0.38867(3) 0.01113(8) Uani 1 1 d . .
P2 P 0.92010(6) 0.23536(5) 0.12806(3) 0.01233(9) Uani 1 1 d . .
Ir1 Ir 1.04908(2) 0.23764(2) 0.26649(2) 0.00978(2) Uani 1 1 d . .
H1 H 0.921(3) 0.319(2) 0.3214(16) 0.035(6) Uiso 1 1 d . .
H2 H 1.162(3) 0.144(2) 0.2090(15) 0.035(6) Uiso 1 1 d . .

loop_
_atom_site_aniso_label
_atom_site_aniso_U_11
_atom_site_aniso_U_22
_atom_site_aniso_U_33
_atom_site_aniso_U_23
_atom_site_aniso_U_13
_atom_site_aniso_U_12
C1 0.0102(8) 0.0083(8) 0.0132(8) 0.0022(6) 0.0015(6) 0.0009(6)
C2 0.0141(8) 0.0138(9) 0.0133(8) 0.0042(6) 0.0019(6) 0.0035(7)
C3 0.0138(8) 0.0160(9) 0.0166(8) 0.0002(7) -0.0019(6) -0.0003(7)
C4 0.0133(8) 0.0127(9) 0.0235(9) 0.0023(7) 0.0011(7) -0.0019(7)
C5 0.0160(9) 0.0119(9) 0.0202(9) 0.0070(7) 0.0040(7) 0.0020(7)
C6 0.0111(8) 0.0114(8) 0.0132(8) 0.0020(6) 0.0002(6) 0.0031(7)
C7 0.0204(9) 0.0153(9) 0.0096(8) 0.0047(6) 0.0001(6) 0.0055(7)
C8 0.0235(10) 0.0210(10) 0.0145(8) 0.0046(7) 0.0031(7) 0.0088(8)
C9 0.0243(10) 0.0206(10) 0.0174(9) 0.0000(7) -0.0025(7) 0.0002(8)
C10 0.0170(9) 0.0200(10) 0.0176(9) 0.0067(7) 0.0002(7) 0.0080(8)
C11 0.0269(10) 0.0244(11) 0.0212(9) 0.0042(8) 0.0036(8) 0.0145(9)
C12 0.0154(10) 0.0344(13) 0.0518(14) 0.0093(11) 0.0032(9) 0.0078(9)
C13 0.0225(9) 0.0252(10) 0.0143(8) 0.0083(7) 0.0027(7) 0.0128(8)
C14 0.0247(11) 0.0431(13) 0.0280(11) 0.0136(9) 0.0084(8) 0.0182(10)
C15 0.0367(11) 0.0207(10) 0.0196(9) 0.0066(8) 0.0057(8) 0.0159(9)
C16 0.0189(9) 0.0152(9) 0.0121(8) 0.0044(6) 0.0034(6) 0.0066(7)
C17 0.0259(10) 0.0199(10) 0.0120(8) 0.0032(7) 0.0015(7) 0.0057(8)
C18 0.0196(9) 0.0215(10) 0.0186(9) 0.0067(7) 0.0051(7) 0.0037(8)
C19 0.0192(9) 0.0174(9) 0.0118(8) 0.0070(7) 0.0008(6) 0.0056(8)
O1 0.0134(6) 0.0114(6) 0.0142(6) 0.0064(5) -0.0007(4) 0.0000(5)
O2 0.0185(6) 0.0161(6) 0.0126(6) 0.0053(5) -0.0038(5) -0.0021(5)
O3 0.0221(7) 0.0172(7) 0.0262(7) 0.0073(6) -0.0026(5) -0.0065(6)
P1 0.0117(2) 0.0098(2) 0.01093(19) 0.00415(16) -0.00046(15) 0.00147(17)
P2 0.0138(2) 0.0124(2) 0.00968(19) 0.00408(16) -0.00021(15) 0.00217(17)
Ir1 0.01035(3) 0.00855(4) 0.00879(3) 0.00322(2) -0.00057(2) 0.00032(2)

loop_
_atom_type_symbol
_atom_type_description
_atom_type_scat_dispersion_real
_atom_type_scat_dispersion_imag
_atom_type_scat_source
C C 0.0033 0.0016 'International Tables Vol C Tables 4.2.6.8 and 6.1.1.4'
H H 0.0000 0.0000 'International Tables Vol C Tables 4.2.6.8 and 6.1.1.4'
O O 0.0106 0.0060 'International Tables Vol C Tables 4.2.6.8 and 6.1.1.4'
P P 0.1023 0.0942 'International Tables Vol C Tables 4.2.6.8 and 6.1.1.4'
Ir Ir -1.4442 7.9887 'International Tables Vol C Tables 4.2.6.8 and 6.1.1.4'

loop_
_geom_angle_atom_site_label_1
_geom_angle_atom_site_label_2
_geom_angle_atom_site_label_3
_geom_angle
C2 C1 C6 116.32(15)
C2 C1 Ir1 121.78(12)
C6 C1 Ir1 121.89(12)
C1 C2 C3 123.38(16)
C1 C2 O2 117.53(14)
C3 C2 O2 119.09(15)
C2 C3 C4 117.81(16)
C2 C3 H3 121.1
C4 C3 H3 121.1
C3 C4 C5 121.37(16)
C3 C4 H4 119.3
C5 C4 H4 119.3
C6 C5 C4 118.11(16)
C6 C5 H5 120.9
C4 C5 H5 120.9
C5 C6 C1 122.99(15)
C5 C6 O1 119.57(15)
C1 C6 O1 117.44(14)
C8 C7 C9 111.12(15)
C8 C7 P1 110.88(11)
C9 C7 P1 111.25(12)
C8 C7 H7 107.8
C9 C7 H7 107.8
P1 C7 H7 107.8
C7 C8 H8A 109.5
C7 C8 H8B 109.5
H8A C8 H8B 109.5
C7 C8 H8C 109.5
H8A C8 H8C 109.5
H8B C8 H8C 109.5
C7 C9 H9A 109.5
C7 C9 H9B 109.5
H9A C9 H9B 109.5
C7 C9 H9C 109.5
H9A C9 H9C 109.5
H9B C9 H9C 109.5
C12 C10 C11 109.55(16)
C12 C10 P1 112.10(13)
C11 C10 P1 110.26(12)
C12 C10 H10 108.3
C11 C10 H10 108.3
P1 C10 H10 108.3
C10 C11 H11A 109.5
C10 C11 H11B 109.5
H11A C11 H11B 109.5
C10 C11 H11C 109.5
H11A C11 H11C 109.5
H11B C11 H11C 109.5
C10 C12 H12A 109.5
C10 C12 H12B 109.5
H12A C12 H12B 109.5
C10 C12 H12C 109.5
H12A C12 H12C 109.5
H12B C12 H12C 109.5
C14 C13 C15 109.80(16)
C14 C13 P2 110.25(13)
C15 C13 P2 110.90(12)
C14 C13 H13 108.6
C15 C13 H13 108.6
P2 C13 H13 108.6
C13 C14 H14A 109.5
C13 C14 H14B 109.5
H14A C14 H14B 109.5
C13 C14 H14C 109.5
H14A C14 H14C 109.5
H14B C14 H14C 109.5
C13 C15 H15A 109.5
C13 C15 H15B 109.5
H15A C15 H15B 109.5
C13 C15 H15C 109.5
H15A C15 H15C 109.5
H15B C15 H15C 109.5
C18 C16 C17 111.34(14)
C18 C16 P2 111.85(12)
C17 C16 P2 113.42(12)
C18 C16 H16 106.6
C17 C16 H16 106.6
P2 C16 H16 106.6
C16 C17 H17A 109.5
C16 C17 H17B 109.5
H17A C17 H17B 109.5
C16 C17 H17C 109.5
H17A C17 H17C 109.5
H17B C17 H17C 109.5
C16 C18 H18A 109.5
C16 C18 H18B 109.5
H18A C18 H18B 109.5
C16 C18 H18C 109.5
H18A C18 H18C 109.5
H18B C18 H18C 109.5
O3 C19 Ir1 178.68(16)
C6 O1 P1 115.09(10)
C2 O2 P2 115.28(10)
O1 P1 C7 99.82(7)
O1 P1 C10 101.43(7)
C7 P1 C10 105.42(8)
O1 P1 Ir1 105.57(4)
C7 P1 Ir1 121.66(6)
C10 P1 Ir1 119.20(6)
O2 P2 C16 100.01(7)
O2 P2 C13 102.46(8)
C16 P2 C13 107.02(8)
O2 P2 Ir1 105.98(5)
C16 P2 Ir1 119.51(6)
C13 P2 Ir1 118.72(6)
C19 Ir1 C1 178.80(7)
C19 Ir1 P2 100.81(5)
C1 Ir1 P2 78.66(5)
C19 Ir1 P1 102.03(5)
C1 Ir1 P1 78.52(5)
P2 Ir1 P1 157.135(16)
C19 Ir1 H1 90.5(8)
C1 Ir1 H1 88.4(8)
P2 Ir1 H1 91.3(8)
P1 Ir1 H1 89.4(8)
C19 Ir1 H2 94.5(8)
C1 Ir1 H2 86.5(8)
P2 Ir1 H2 87.3(8)
P1 Ir1 H2 89.9(8)
H1 Ir1 H2 174.9(10)

loop_
_geom_bond_atom_site_label_1
_geom_bond_atom_site_label_2
_geom_bond_distance
C1 C2 1.385(2)
C1 C6 1.391(2)
C1 Ir1 2.0614(16)
C2 C3 1.387(2)
C2 O2 1.397(2)
C3 C4 1.389(3)
C3 H3 0.9500
C4 C5 1.391(2)
C4 H4 0.9500
C5 C6 1.385(2)
C5 H5 0.9500
C6 O1 1.3937(19)
C7 C8 1.528(2)
C7 C9 1.529(2)
C7 P1 1.8275(17)
C7 H7 1.0000
C8 H8A 0.9800
C8 H8B 0.9800
C8 H8C 0.9800
C9 H9A 0.9800
C9 H9B 0.9800
C9 H9C 0.9800
C10 C12 1.529(3)
C10 C11 1.532(3)
C10 P1 1.8385(18)
C10 H10 1.0000
C11 H11A 0.9800
C11 H11B 0.9800
C11 H11C 0.9800
C12 H12A 0.9800
C12 H12B 0.9800
C12 H12C 0.9800
C13 C14 1.531(3)
C13 C15 1.535(3)
C13 P2 1.8397(18)
C13 H13 1.0000
C14 H14A 0.9800
C14 H14B 0.9800
C14 H14C 0.9800
C15 H15A 0.9800
C15 H15B 0.9800
C15 H15C 0.9800
C16 C18 1.526(2)
C16 C17 1.530(2)
C16 P2 1.8323(17)
C16 H16 1.0000
C17 H17A 0.9800
C17 H17B 0.9800
C17 H17C 0.9800
C18 H18A 0.9800
C18 H18B 0.9800
C18 H18C 0.9800
C19 O3 1.145(2)
C19 Ir1 1.8945(18)
O1 P1 1.6540(12)
O2 P2 1.6450(13)
P1 Ir1 2.2894(4)
P2 Ir1 2.2815(4)
Ir1 H1 1.59(2)
Ir1 H2 1.58(2)
